data_4069353
loop_
_publ_author_name
'Vicente, Jos\'e'
'Arcas, Aurelia'
'G\'alvez-L\'opez, Mar\'ia-Dolores'
'Jones, Peter G.'
'Bautista, Delia'

_publ_section_title
;
 Mono(2,6-dinitroaryl)platinum(II) and Mono- and
 Bis(2,6-dinitroaryl)platinum(IV) Complexes
;
_journal_issue 12
_journal_name_full Organometallics
_journal_page_first 3501
_journal_paper_doi 10.1021/om9001582
_journal_volume 28
_journal_year 2009
_chemical_formula_sum 'C9 H10 N2 O7'
_chemical_formula_weight 258.19
_chemical_name_systematic
; 
 ? 
;
_space_group_IT_number 14
_symmetry_cell_setting monoclinic
_symmetry_space_group_name_Hall '-P 2yn'
_symmetry_space_group_name_H-M 'P 1 21/n 1'
_atom_sites_solution_hydrogens geom
_atom_sites_solution_primary direct
_atom_sites_solution_secondary difmap
_audit_creation_method SHELXL-97
_cell_angle_alpha 90.00
_cell_angle_beta 100.59(2)
_cell_angle_gamma 90.00
_cell_formula_units_Z 4
_cell_length_a 10.441(2)
_cell_length_b 7.133(2)
_cell_length_c 15.440(2)
_cell_measurement_reflns_used 99
_cell_measurement_temperature 173(2)
_cell_measurement_theta_max 12.18
_cell_measurement_theta_min 4.87
_cell_volume 1130.3(4)
_computing_cell_refinement 'Siemens XSCANS'
_computing_data_collection 'Siemens XSCANS'
_computing_data_reduction 'Siemens XSCANS'
_computing_molecular_graphics 'Siemens SHELXTL'
_computing_publication_material 'Siemens SHELXTL'
_computing_structure_refinement 'SHELXL-97 (Sheldrick, 1997)'
_computing_structure_solution 'SHELXS-97 (Sheldrick, 1990)'
_diffrn_ambient_temperature 173(2)
_diffrn_measured_fraction_theta_full 0.998
_diffrn_measured_fraction_theta_max 0.998
_diffrn_measurement_device_type 'Siemens P4'
_diffrn_measurement_method \w-scans
_diffrn_radiation_monochromator graphite
_diffrn_radiation_source 'fine-focus sealed tube'
_diffrn_radiation_type MoK\a
_diffrn_radiation_wavelength 0.71073
_diffrn_reflns_av_R_equivalents 0.0458
_diffrn_reflns_av_sigmaI/netI 0.0678
_diffrn_reflns_limit_h_max 12
_diffrn_reflns_limit_h_min -12
_diffrn_reflns_limit_k_max 4
_diffrn_reflns_limit_k_min -8
_diffrn_reflns_limit_l_max 0
_diffrn_reflns_limit_l_min -18
_diffrn_reflns_number 3227
_diffrn_reflns_theta_full 25.00
_diffrn_reflns_theta_max 25.00
_diffrn_reflns_theta_min 3.16
_diffrn_standards_decay_% 0.2
_diffrn_standards_interval_count 247
_diffrn_standards_number 3
_exptl_absorpt_coefficient_mu 0.133
_exptl_absorpt_correction_type none
_exptl_crystal_colour orange
_exptl_crystal_density_diffrn 1.517
_exptl_crystal_density_method 'not measured'
_exptl_crystal_description block
_exptl_crystal_F_000 536
_exptl_crystal_size_max 0.42
_exptl_crystal_size_mid 0.23
_exptl_crystal_size_min 0.21
_refine_diff_density_max 0.191
_refine_diff_density_min -0.255
_refine_diff_density_rms 0.047
_refine_ls_extinction_method none
_refine_ls_goodness_of_fit_ref 0.862
_refine_ls_hydrogen_treatment 'rigid methyls, others riding'
_refine_ls_matrix_type full
_refine_ls_number_parameters 166
_refine_ls_number_reflns 1987
_refine_ls_number_restraints 0
_refine_ls_restrained_S_all 0.862
_refine_ls_R_factor_all 0.0826
_refine_ls_R_factor_gt 0.0431
_refine_ls_shift/su_max 0.000
_refine_ls_shift/su_mean 0.000
_refine_ls_structure_factor_coef Fsqd
_refine_ls_weighting_details 'calc w=1/[\s^2^(Fo^2^)+(0.0505P)^2^+0.0000P] where P=(Fo^2^+2Fc^2^)/3'
_refine_ls_weighting_scheme calc
_refine_ls_wR_factor_gt 0.0932
_refine_ls_wR_factor_ref 0.1060
_reflns_number_gt 1178
_reflns_number_total 1987
_reflns_threshold_expression >2sigma(I)
_cod_data_source_file om9001582_si_002.cif
_cod_data_source_block inc1
_cod_depositor_comments
;
The following automatic conversions were performed:

'_symmetry_cell_setting' value 'Monoclinic' changed to 'monoclinic'
according to /home/saulius/struct/CIF-dictionaries/cif_core.dic
dictionary named 'cif_core.dic' version 2.4.2 from 2011-04-26.

Automatic conversion script
Id: cif_fix_values 1715 2011-07-08 13:25:40Z adriana 
;
_cod_original_sg_symbol_H-M 'P 2(1)/n'
_cod_database_code 4069353

loop_
_symmetry_equiv_pos_as_xyz
'x, y, z'
'-x+1/2, y+1/2, -z+1/2'
'-x, -y, -z'
'x-1/2, -y-1/2, z-1/2'

loop_
_atom_site_label
_atom_site_type_symbol
_atom_site_fract_x
_atom_site_fract_y
_atom_site_fract_z
_atom_site_U_iso_or_equiv
_atom_site_adp_type
_atom_site_occupancy
_atom_site_symmetry_multiplicity
_atom_site_calc_flag
_atom_site_refinement_flags
C1 C -0.6375(2) 0.4713(3) -0.17203(15) 0.0329(6) Uani 1 1 d .
H1 H -0.6582 0.4783 -0.1147 0.039 Uiso 1 1 calc R
C2 C -0.5118(2) 0.4848(3) -0.18488(15) 0.0323(6) Uani 1 1 d .
C3 C -0.4758(2) 0.4670(3) -0.26730(15) 0.0309(6) Uani 1 1 d .
C4 C -0.5748(2) 0.4330(3) -0.33945(15) 0.0290(5) Uani 1 1 d .
C5 C -0.7044(2) 0.4266(3) -0.33035(15) 0.0308(6) Uani 1 1 d .
C6 C -0.7336(2) 0.4469(3) -0.24608(17) 0.0314(6) Uani 1 1 d .
C8 C -0.3039(3) 0.6045(4) -0.32749(19) 0.0525(8) Uani 1 1 d .
H8A H -0.2089 0.5976 -0.3210 0.063 Uiso 1 1 calc R
H8B H -0.3288 0.7294 -0.3100 0.063 Uiso 1 1 calc R
H8C H -0.3439 0.5814 -0.3891 0.063 Uiso 1 1 calc R
C9 C -0.5056(3) 0.2264(4) -0.44127(18) 0.0521(8) Uani 1 1 d .
H9A H -0.4753 0.2270 -0.4977 0.063 Uiso 1 1 calc R
H9B H -0.5800 0.1411 -0.4449 0.063 Uiso 1 1 calc R
H9C H -0.4349 0.1842 -0.3946 0.063 Uiso 1 1 calc R
C10 C -0.8277(2) 0.5303(4) -0.46603(16) 0.0437(7) Uani 1 1 d .
H10A H -0.8816 0.6271 -0.4454 0.052 Uiso 1 1 calc R
H10B H -0.8745 0.4766 -0.5213 0.052 Uiso 1 1 calc R
H10C H -0.7458 0.5862 -0.4759 0.052 Uiso 1 1 calc R
O1 O -0.34785(15) 0.4661(2) -0.27259(11) 0.0425(5) Uani 1 1 d .
O2 O -0.54432(15) 0.4111(2) -0.42181(10) 0.0352(4) Uani 1 1 d .
O3 O -0.79954(15) 0.3829(2) -0.39971(11) 0.0382(5) Uani 1 1 d .
O4 O -0.95272(17) 0.5194(3) -0.28785(14) 0.0550(6) Uani 1 1 d .
O5 O -0.89096(18) 0.3689(3) -0.16480(13) 0.0526(5) Uani 1 1 d .
O6 O -0.3390(2) 0.6559(3) -0.10989(14) 0.0764(7) Uani 1 1 d .
O7 O -0.3992(2) 0.4131(3) -0.04597(13) 0.0781(8) Uani 1 1 d .
N1 N -0.4086(2) 0.5210(3) -0.10781(15) 0.0464(6) Uani 1 1 d .
N2 N -0.8694(2) 0.4440(3) -0.23249(15) 0.0402(6) Uani 1 1 d .

loop_
_atom_site_aniso_label
_atom_site_aniso_U_11
_atom_site_aniso_U_22
_atom_site_aniso_U_33
_atom_site_aniso_U_23
_atom_site_aniso_U_13
_atom_site_aniso_U_12
C1 0.0459(14) 0.0267(14) 0.0267(13) -0.0031(11) 0.0084(11) 0.0006(11)
C2 0.0412(14) 0.0247(13) 0.0277(13) -0.0015(11) -0.0021(11) 0.0027(11)
C3 0.0320(13) 0.0261(14) 0.0336(14) 0.0029(11) 0.0034(11) 0.0022(10)
C4 0.0390(13) 0.0223(13) 0.0264(13) 0.0000(10) 0.0077(10) -0.0001(10)
C5 0.0354(13) 0.0216(13) 0.0334(14) -0.0036(11) 0.0008(11) -0.0054(10)
C6 0.0362(13) 0.0209(13) 0.0380(14) -0.0021(11) 0.0095(11) -0.0003(10)
C8 0.0380(15) 0.059(2) 0.0614(19) 0.0013(16) 0.0116(13) -0.0148(14)
C9 0.081(2) 0.0376(17) 0.0425(17) -0.0041(14) 0.0228(15) 0.0048(15)
C10 0.0393(14) 0.0488(18) 0.0376(15) 0.0010(13) -0.0070(12) 0.0002(12)
O1 0.0320(9) 0.0508(12) 0.0433(10) 0.0063(9) 0.0035(8) 0.0055(8)
O2 0.0444(10) 0.0356(10) 0.0262(9) 0.0001(8) 0.0077(7) 0.0022(8)
O3 0.0394(9) 0.0351(10) 0.0368(10) -0.0029(8) -0.0017(8) -0.0081(8)
O4 0.0368(11) 0.0549(14) 0.0727(15) 0.0010(12) 0.0088(10) 0.0032(10)
O5 0.0661(13) 0.0405(12) 0.0608(13) -0.0038(10) 0.0366(10) -0.0096(10)
O6 0.0811(15) 0.0805(17) 0.0572(14) -0.0083(12) -0.0149(11) -0.0337(13)
O7 0.1051(18) 0.0752(16) 0.0412(12) 0.0134(12) -0.0207(12) 0.0012(14)
N1 0.0539(14) 0.0458(15) 0.0347(13) -0.0078(12) -0.0042(11) 0.0023(12)
N2 0.0439(14) 0.0266(13) 0.0534(15) -0.0098(11) 0.0181(12) -0.0064(10)

loop_
_atom_type_symbol
_atom_type_description
_atom_type_scat_dispersion_real
_atom_type_scat_dispersion_imag
_atom_type_scat_source
C C 0.0033 0.0016 'International Tables Vol C Tables 4.2.6.8 and 6.1.1.4'
H H 0.0000 0.0000 'International Tables Vol C Tables 4.2.6.8 and 6.1.1.4'
N N 0.0061 0.0033 'International Tables Vol C Tables 4.2.6.8 and 6.1.1.4'
O O 0.0106 0.0060 'International Tables Vol C Tables 4.2.6.8 and 6.1.1.4'

loop_
_geom_angle_atom_site_label_1
_geom_angle_atom_site_label_2
_geom_angle_atom_site_label_3
_geom_angle
C2 C1 C6 117.3(2)
C1 C2 C3 123.5(2)
C1 C2 N1 118.3(2)
C3 C2 N1 118.2(2)
O1 C3 C4 123.1(2)
O1 C3 C2 119.3(2)
C4 C3 C2 117.4(2)
O2 C4 C5 119.1(2)
O2 C4 C3 119.7(2)
C5 C4 C3 121.2(2)
O3 C5 C4 121.0(2)
O3 C5 C6 120.3(2)
C4 C5 C6 118.4(2)
C1 C6 C5 122.1(2)
C1 C6 N2 117.0(2)
C5 C6 N2 120.8(2)
C3 O1 C8 117.40(19)
C4 O2 C9 114.97(18)
C5 O3 C10 114.35(18)
O6 N1 O7 124.2(2)
O6 N1 C2 118.1(2)
O7 N1 C2 117.6(2)
O4 N2 O5 124.4(2)
O4 N2 C6 118.3(2)
O5 N2 C6 117.3(2)

loop_
_geom_bond_atom_site_label_1
_geom_bond_atom_site_label_2
_geom_bond_distance
C1 C2 1.367(3)
C1 C6 1.387(3)
C2 C3 1.397(3)
C2 N1 1.474(3)
C3 O1 1.354(3)
C3 C4 1.395(3)
C4 O2 1.375(3)
C4 C5 1.386(3)
C5 O3 1.356(3)
C5 C6 1.398(3)
C6 N2 1.471(3)
C8 O1 1.430(3)
C9 O2 1.427(3)
C10 O3 1.459(3)
O4 N2 1.226(3)
O5 N2 1.232(3)
O6 N1 1.209(3)
O7 N1 1.217(3)
